data_1515978
loop_
_publ_author_name
'Jhuo, Dai-Huei'
'Hong, Bor-Cherng'
'Chang, Chun-Wei'
'Lee, Gene-Hsiang'

_publ_section_title
;
 One-pot organocatalytic enantioselective Michael-Michael-aldol-Henry
 reaction cascade. A facile entry to the steroid system with six
 contiguous stereogenic centers.
;
_journal_issue 10
_journal_name_full 'Organic letters'
_journal_page_first 2724
_journal_page_last 2727
_journal_paper_doi 10.1021/ol501011t
_journal_volume 16
_journal_year 2014
_chemical_absolute_configuration ad
_chemical_formula_sum 'C18 H22 Br N O5'
_chemical_formula_weight 412.28
_chemical_name_systematic
; 
 ? 
;
_space_group_IT_number 18
_symmetry_cell_setting orthorhombic
_symmetry_space_group_name_Hall 'P 2 2ab'
_symmetry_space_group_name_H-M 'P 21 21 2'
_atom_sites_solution_hydrogens geom
_atom_sites_solution_primary direct
_atom_sites_solution_secondary difmap
_audit_creation_method SHELXL-97
_cell_angle_alpha 90.00
_cell_angle_beta 90.00
_cell_angle_gamma 90.00
_cell_formula_units_Z 8
_cell_length_a 18.9352(9)
_cell_length_b 29.3697(13)
_cell_length_c 6.2956(3)
_cell_measurement_reflns_used 4415
_cell_measurement_temperature 150(2)
_cell_measurement_theta_max 19.70
_cell_measurement_theta_min 2.34
_cell_volume 3501.1(3)
_computing_cell_refinement 'Bruker SAINT'
_computing_data_collection 'Bruker SMART'
_computing_data_reduction 'Bruker SAINT'
_computing_molecular_graphics 'Bruker SHELXTL'
_computing_publication_material 'Bruker SHELXTL'
_computing_structure_refinement 'SHELXL-97 (Sheldrick, 1997)'
_computing_structure_solution 'SHELXS-97 (Sheldrick, 1990)'
_diffrn_ambient_temperature 150(2)
_diffrn_measured_fraction_theta_full 1.000
_diffrn_measured_fraction_theta_max 1.000
_diffrn_measurement_device_type 'BRUKER SMART APEXCCD area detector'
_diffrn_measurement_method 'omega scans'
_diffrn_radiation_monochromator graphite
_diffrn_radiation_source 'fine-focus sealed tube'
_diffrn_radiation_type MoK\a
_diffrn_radiation_wavelength 0.71073
_diffrn_reflns_av_R_equivalents 0.0753
_diffrn_reflns_av_sigmaI/netI 0.0617
_diffrn_reflns_limit_h_max 24
_diffrn_reflns_limit_h_min -24
_diffrn_reflns_limit_k_max 38
_diffrn_reflns_limit_k_min -38
_diffrn_reflns_limit_l_max 8
_diffrn_reflns_limit_l_min -8
_diffrn_reflns_number 30454
_diffrn_reflns_theta_full 27.50
_diffrn_reflns_theta_max 27.50
_diffrn_reflns_theta_min 1.28
_exptl_absorpt_coefficient_mu 2.377
_exptl_absorpt_correction_T_max 0.8904
_exptl_absorpt_correction_T_min 0.3828
_exptl_absorpt_correction_type multi-scan
_exptl_crystal_colour colorless
_exptl_crystal_density_diffrn 1.564
_exptl_crystal_density_meas ?
_exptl_crystal_density_method 'not measured'
_exptl_crystal_description needle
_exptl_crystal_F_000 1696
_exptl_crystal_size_max 0.50
_exptl_crystal_size_mid 0.10
_exptl_crystal_size_min 0.05
_refine_diff_density_max 0.644
_refine_diff_density_min -0.846
_refine_diff_density_rms 0.099
_refine_ls_abs_structure_details 'Flack H D (1983), Acta Cryst. A39, 876-881'
_refine_ls_abs_structure_Flack 0.023(9)
_refine_ls_extinction_method none
_refine_ls_goodness_of_fit_ref 1.142
_refine_ls_hydrogen_treatment constr
_refine_ls_matrix_type full
_refine_ls_number_parameters 455
_refine_ls_number_reflns 8031
_refine_ls_number_restraints 0
_refine_ls_restrained_S_all 1.142
_refine_ls_R_factor_all 0.0711
_refine_ls_R_factor_gt 0.0561
_refine_ls_shift/su_max 0.001
_refine_ls_shift/su_mean 0.000
_refine_ls_structure_factor_coef Fsqd
_refine_ls_weighting_details 'calc w=1/[\s^2^(Fo^2^)+(0.0552P)^2^+0.2165P] where P=(Fo^2^+2Fc^2^)/3'
_refine_ls_weighting_scheme calc
_refine_ls_wR_factor_gt 0.1157
_refine_ls_wR_factor_ref 0.1274
_reflns_number_gt 6784
_reflns_number_total 8031
_reflns_threshold_expression >2sigma(I)
_cod_data_source_file ol501011t_si_004.cif
_cod_data_source_block ic16485
_cod_depositor_comments
;
The following automatic conversions were performed:

'_symmetry_cell_setting' value 'Orthorhombic' changed to
'orthorhombic' according to
/usr/data/users/saulius/crontab/automatic-downloads/rss-feeds/ACS/lib/dictionaries/cif_core.dic
dictionary named 'cif_core.dic' version 2.4.2 from 2011-04-26.

Automatic conversion script
Id: cif_fix_values 2281 2013-09-26 08:29:07Z andrius 

 Adding full bibliography for 1515977--1515979.cif.

The following automatic conversions were performed:

'_exptl_crystal_density_meas' value 'not_measured' was changed to '?'
- the value is perceived as not measured.

Automatic conversion script
Id: cif_fix_values 3008 2015-01-20 13:52:24Z robertas 
;
_cod_original_sg_symbol_H-M P2(1)2(1)2
_cod_database_code 1515978

loop_
_symmetry_equiv_pos_as_xyz
'x, y, z'
'-x, -y, z'
'-x+1/2, y+1/2, -z'
'x+1/2, -y+1/2, -z'

loop_
_atom_site_label
_atom_site_type_symbol
_atom_site_fract_x
_atom_site_fract_y
_atom_site_fract_z
_atom_site_U_iso_or_equiv
_atom_site_adp_type
_atom_site_occupancy
_atom_site_symmetry_multiplicity
_atom_site_calc_flag
_atom_site_refinement_flags
Br1 Br 0.35407(3) 0.62497(2) -0.12302(10) 0.05061(19) Uani 1 1 d .
O1 O 0.40116(18) 0.71759(11) 0.0133(7) 0.0413(9) Uani 1 1 d .
O2 O -0.12985(15) 0.64168(10) 0.4882(6) 0.0331(7) Uani 1 1 d .
O3 O -0.00734(16) 0.72830(10) 0.6831(5) 0.0257(7) Uani 1 1 d .
H3 H -0.0113 0.7561 0.6548 0.038 Uiso 1 1 calc R
O4 O 0.15365(19) 0.66327(10) 0.7996(5) 0.0316(8) Uani 1 1 d .
O5 O 0.12447(18) 0.73195(11) 0.8771(5) 0.0319(7) Uani 1 1 d .
N1 N 0.13085(18) 0.70063(12) 0.7503(6) 0.0217(8) Uani 1 1 d .
C1 C 0.3528(2) 0.70574(14) 0.1231(7) 0.0221(9) Uani 1 1 d .
C2 C 0.3151(2) 0.66230(14) 0.0917(7) 0.0239(9) Uani 1 1 d .
C3 C 0.2586(2) 0.65016(14) 0.2006(7) 0.0260(10) Uani 1 1 d .
H3A H 0.2388 0.6209 0.1753 0.031 Uiso 1 1 calc R
C4 C 0.2240(2) 0.68067(12) 0.3638(7) 0.0184(8) Uani 1 1 d .
H4 H 0.2417 0.6718 0.5076 0.022 Uiso 1 1 calc R
C5 C 0.2453(2) 0.73013(13) 0.3215(7) 0.0191(9) Uani 1 1 d .
H5 H 0.2262 0.7386 0.1787 0.023 Uiso 1 1 calc R
C6 C 0.3261(2) 0.73325(14) 0.3076(7) 0.0238(10) Uani 1 1 d .
H6A H 0.3403 0.7655 0.2899 0.029 Uiso 1 1 calc R
H6B H 0.3472 0.7217 0.4409 0.029 Uiso 1 1 calc R
C7 C 0.2127(2) 0.76224(12) 0.4812(7) 0.0197(8) Uani 1 1 d .
H7A H 0.2271 0.7939 0.4493 0.024 Uiso 1 1 calc R
H7B H 0.2293 0.7545 0.6258 0.024 Uiso 1 1 calc R
C8 C 0.1325(2) 0.75811(12) 0.4704(7) 0.0185(8) Uani 1 1 d .
H8A H 0.1110 0.7794 0.5739 0.022 Uiso 1 1 calc R
H8B H 0.1162 0.7669 0.3267 0.022 Uiso 1 1 calc R
C9 C 0.10791(19) 0.70981(12) 0.5188(7) 0.0155(8) Uani 1 1 d .
C10 C 0.1428(2) 0.67542(12) 0.3618(6) 0.0164(8) Uani 1 1 d .
H10 H 0.1280 0.6859 0.2175 0.020 Uiso 1 1 calc R
C11 C 0.1144(2) 0.62669(14) 0.3802(7) 0.0228(9) Uani 1 1 d .
H11A H 0.1360 0.6076 0.2683 0.027 Uiso 1 1 calc R
H11B H 0.1280 0.6139 0.5198 0.027 Uiso 1 1 calc R
C12 C 0.0344(2) 0.62535(13) 0.3579(7) 0.0209(9) Uani 1 1 d .
H12A H 0.0180 0.5936 0.3751 0.025 Uiso 1 1 calc R
H12B H 0.0213 0.6355 0.2131 0.025 Uiso 1 1 calc R
C13 C -0.0037(2) 0.65600(13) 0.5234(7) 0.0207(9) Uani 1 1 d .
C14 C 0.02507(19) 0.70565(12) 0.5100(7) 0.0155(8) Uani 1 1 d .
C15 C -0.0053(2) 0.72377(15) 0.2997(7) 0.0212(9) Uani 1 1 d .
H15A H -0.0093 0.7574 0.3034 0.025 Uiso 1 1 calc R
H15B H 0.0252 0.7150 0.1788 0.025 Uiso 1 1 calc R
C16 C -0.0783(2) 0.70179(14) 0.2791(7) 0.0229(9) Uani 1 1 d .
H16A H -0.1159 0.7240 0.3128 0.027 Uiso 1 1 calc R
H16B H -0.0858 0.6901 0.1333 0.027 Uiso 1 1 calc R
C17 C -0.0780(2) 0.66323(14) 0.4378(6) 0.0207(9) Uani 1 1 d .
C18 C -0.0044(2) 0.63388(16) 0.7414(7) 0.0283(10) Uani 1 1 d .
H18A H -0.0248 0.6551 0.8449 0.042 Uiso 1 1 calc R
H18B H 0.0440 0.6263 0.7834 0.042 Uiso 1 1 calc R
H18C H -0.0329 0.6061 0.7365 0.042 Uiso 1 1 calc R
Br2 Br 0.44620(3) 0.566561(18) -0.50734(11) 0.05327(19) Uani 1 1 d .
O6 O 0.47660(18) 0.66750(11) -0.6148(6) 0.0380(8) Uani 1 1 d .
O7 O 0.9026(2) 0.45060(12) -1.0224(7) 0.0504(10) Uani 1 1 d .
O8 O 0.84001(17) 0.55722(10) -1.3245(5) 0.0286(7) Uani 1 1 d .
H8 H 0.8552 0.5840 -1.3313 0.043 Uiso 1 1 calc R
O9 O 0.66277(18) 0.53862(11) -1.3925(5) 0.0357(8) Uani 1 1 d .
O10 O 0.7154(2) 0.60040(11) -1.4813(5) 0.0379(8) Uani 1 1 d .
N2 N 0.70004(19) 0.57121(12) -1.3505(6) 0.0223(8) Uani 1 1 d .
C19 C 0.5075(2) 0.64234(15) -0.7349(8) 0.0274(10) Uani 1 1 d .
C20 C 0.5101(2) 0.59188(15) -0.7077(7) 0.0261(10) Uani 1 1 d .
C21 C 0.5549(2) 0.56525(15) -0.8099(7) 0.0273(10) Uani 1 1 d .
H21 H 0.5534 0.5334 -0.7828 0.033 Uiso 1 1 calc R
C22 C 0.6081(2) 0.58265(14) -0.9663(7) 0.0215(9) Uani 1 1 d .
H22 H 0.5881 0.5786 -1.1121 0.026 Uiso 1 1 calc R
C23 C 0.6204(2) 0.63397(13) -0.9302(7) 0.0195(9) Uani 1 1 d .
H23 H 0.6428 0.6375 -0.7874 0.023 Uiso 1 1 calc R
C24 C 0.5488(2) 0.65866(14) -0.9227(7) 0.0268(10) Uani 1 1 d .
H24A H 0.5565 0.6919 -0.9118 0.032 Uiso 1 1 calc R
H24B H 0.5221 0.6525 -1.0548 0.032 Uiso 1 1 calc R
C25 C 0.6705(2) 0.65376(14) -1.0911(7) 0.0237(9) Uani 1 1 d .
H25A H 0.6791 0.6862 -1.0576 0.028 Uiso 1 1 calc R
H25B H 0.6490 0.6521 -1.2341 0.028 Uiso 1 1 calc R
C26 C 0.7410(2) 0.62793(13) -1.0913(7) 0.0221(9) Uani 1 1 d .
H26A H 0.7654 0.6331 -0.9543 0.027 Uiso 1 1 calc R
H26B H 0.7715 0.6402 -1.2057 0.027 Uiso 1 1 calc R
C27 C 0.7313(2) 0.57587(13) -1.1253(7) 0.0195(8) Uani 1 1 d .
C28 C 0.6800(2) 0.55732(12) -0.9574(6) 0.0170(8) Uani 1 1 d .
H28 H 0.7012 0.5663 -0.8181 0.020 Uiso 1 1 calc R
C29 C 0.6761(2) 0.50515(13) -0.9497(7) 0.0247(10) Uani 1 1 d .
H29A H 0.6452 0.4955 -0.8312 0.030 Uiso 1 1 calc R
H29B H 0.6557 0.4934 -1.0839 0.030 Uiso 1 1 calc R
C30 C 0.7497(2) 0.48590(14) -0.9187(8) 0.0279(10) Uani 1 1 d .
H30A H 0.7464 0.4523 -0.9076 0.033 Uiso 1 1 calc R
H30B H 0.7690 0.4975 -0.7829 0.033 Uiso 1 1 calc R
C31 C 0.8008(2) 0.49800(13) -1.0976(7) 0.0238(9) Uani 1 1 d .
C32 C 0.8039(2) 0.55083(13) -1.1289(7) 0.0220(9) Uani 1 1 d .
C33 C 0.8510(2) 0.56666(15) -0.9424(7) 0.0295(10) Uani 1 1 d .
H33A H 0.8732 0.5964 -0.9751 0.035 Uiso 1 1 calc R
H33B H 0.8227 0.5698 -0.8109 0.035 Uiso 1 1 calc R
C34 C 0.9071(3) 0.52985(17) -0.9161(10) 0.0409(13) Uani 1 1 d .
H34A H 0.9513 0.5385 -0.9901 0.049 Uiso 1 1 calc R
H34B H 0.9177 0.5246 -0.7641 0.049 Uiso 1 1 calc R
C35 C 0.8746(3) 0.48792(16) -1.0157(8) 0.0344(11) Uani 1 1 d .
C36 C 0.7860(3) 0.46987(15) -1.2986(8) 0.0337(12) Uani 1 1 d .
H36A H 0.7962 0.4377 -1.2705 0.051 Uiso 1 1 calc R
H36B H 0.8160 0.4807 -1.4148 0.051 Uiso 1 1 calc R
H36C H 0.7362 0.4732 -1.3386 0.051 Uiso 1 1 calc R

loop_
_atom_site_aniso_label
_atom_site_aniso_U_11
_atom_site_aniso_U_22
_atom_site_aniso_U_33
_atom_site_aniso_U_23
_atom_site_aniso_U_13
_atom_site_aniso_U_12
Br1 0.0344(3) 0.0502(3) 0.0672(4) -0.0346(3) 0.0252(3) -0.0094(3)
O1 0.039(2) 0.0380(19) 0.047(2) -0.0008(18) 0.0215(19) -0.0090(15)
O2 0.0188(15) 0.0353(17) 0.045(2) 0.0093(17) 0.0006(16) -0.0047(13)
O3 0.0243(17) 0.0245(16) 0.0282(17) -0.0081(13) 0.0080(14) 0.0019(14)
O4 0.043(2) 0.0297(17) 0.0217(16) 0.0083(13) -0.0055(15) 0.0079(15)
O5 0.0412(19) 0.0360(18) 0.0185(15) -0.0069(14) -0.0003(15) -0.0013(14)
N1 0.0184(19) 0.028(2) 0.0182(18) -0.0003(16) -0.0005(15) -0.0035(15)
C1 0.0154(19) 0.027(2) 0.024(2) -0.0016(18) 0.0048(19) -0.0013(17)
C2 0.017(2) 0.027(2) 0.027(2) -0.0113(19) 0.0038(19) 0.0035(17)
C3 0.025(2) 0.017(2) 0.035(3) -0.0066(19) 0.004(2) 0.0009(18)
C4 0.017(2) 0.0169(19) 0.021(2) 0.0009(17) 0.0002(18) 0.0005(15)
C5 0.017(2) 0.019(2) 0.021(2) -0.0011(16) -0.0016(17) -0.0032(16)
C6 0.024(2) 0.021(2) 0.026(2) -0.0045(18) -0.0006(19) -0.0074(18)
C7 0.020(2) 0.0157(18) 0.023(2) -0.0007(18) -0.0013(18) -0.0015(15)
C8 0.025(2) 0.0132(17) 0.018(2) -0.0017(16) 0.0009(18) 0.0021(15)
C9 0.0146(19) 0.0170(18) 0.0151(19) 0.0013(16) 0.0011(17) -0.0018(14)
C10 0.021(2) 0.0124(17) 0.0155(19) 0.0013(15) 0.0038(18) 0.0028(16)
C11 0.022(2) 0.0169(19) 0.029(2) 0.0010(19) 0.0037(19) -0.0038(17)
C12 0.021(2) 0.0150(18) 0.027(2) -0.0008(18) 0.0022(18) -0.0019(16)
C13 0.022(2) 0.0197(19) 0.020(2) -0.0006(18) 0.0047(19) -0.0030(16)
C14 0.0156(18) 0.0164(18) 0.0144(19) -0.0012(16) 0.0017(17) 0.0001(14)
C15 0.022(2) 0.023(2) 0.019(2) 0.0055(17) -0.0018(18) -0.0003(18)
C16 0.021(2) 0.028(2) 0.020(2) 0.0019(18) -0.0021(18) -0.0003(18)
C17 0.024(2) 0.020(2) 0.019(2) -0.0022(16) 0.0034(17) 0.0010(17)
C18 0.027(2) 0.036(3) 0.022(2) 0.011(2) 0.0035(19) -0.001(2)
Br2 0.0562(4) 0.0400(3) 0.0636(4) -0.0072(3) 0.0418(3) -0.0040(3)
O6 0.039(2) 0.0332(18) 0.042(2) -0.0109(17) 0.0090(18) 0.0075(15)
O7 0.045(2) 0.0326(18) 0.074(3) 0.011(2) 0.007(2) 0.0201(16)
O8 0.0292(18) 0.0239(16) 0.0327(18) 0.0022(13) 0.0103(14) 0.0054(13)
O9 0.042(2) 0.0368(18) 0.0282(18) -0.0075(15) -0.0022(17) -0.0067(15)
O10 0.055(2) 0.0412(18) 0.0178(16) 0.0078(16) -0.0017(17) -0.0030(16)
N2 0.0270(19) 0.0218(18) 0.0180(18) 0.0017(15) -0.0015(16) 0.0068(15)
C19 0.023(2) 0.024(2) 0.035(3) -0.009(2) 0.001(2) 0.0051(18)
C20 0.025(2) 0.028(2) 0.026(2) -0.0042(19) 0.008(2) 0.0005(19)
C21 0.028(2) 0.022(2) 0.033(2) -0.0044(19) 0.006(2) -0.002(2)
C22 0.022(2) 0.025(2) 0.018(2) -0.0044(17) 0.0030(18) 0.0014(17)
C23 0.020(2) 0.0160(19) 0.022(2) -0.0042(16) -0.0004(17) 0.0000(15)
C24 0.025(2) 0.023(2) 0.032(2) -0.0050(18) 0.000(2) 0.0066(18)
C25 0.026(2) 0.019(2) 0.026(2) 0.0079(18) 0.0017(19) 0.0020(17)
C26 0.025(2) 0.0162(19) 0.025(2) 0.0020(18) 0.0017(18) -0.0028(17)
C27 0.022(2) 0.018(2) 0.019(2) -0.0029(17) -0.0020(18) -0.0006(15)
C28 0.022(2) 0.0113(17) 0.018(2) -0.0004(15) 0.0040(16) -0.0008(15)
C29 0.030(2) 0.0137(19) 0.030(3) 0.0037(17) 0.011(2) -0.0012(17)
C30 0.034(3) 0.016(2) 0.034(3) 0.0091(18) 0.009(2) 0.0066(18)
C31 0.030(2) 0.0130(18) 0.028(2) 0.0002(18) 0.004(2) 0.0063(17)
C32 0.025(2) 0.0177(19) 0.023(2) 0.0045(18) 0.0022(19) 0.0043(16)
C33 0.024(2) 0.031(2) 0.034(3) -0.002(2) -0.005(2) -0.002(2)
C34 0.028(3) 0.040(3) 0.054(4) 0.010(3) -0.009(3) 0.007(2)
C35 0.034(3) 0.039(3) 0.030(3) 0.011(2) 0.010(2) 0.005(2)
C36 0.043(3) 0.023(2) 0.035(3) -0.006(2) 0.013(2) 0.005(2)

loop_
_atom_type_symbol
_atom_type_description
_atom_type_scat_dispersion_real
_atom_type_scat_dispersion_imag
_atom_type_scat_source
C C 0.0033 0.0016 'International Tables Vol C Tables 4.2.6.8 and 6.1.1.4'
H H 0.0000 0.0000 'International Tables Vol C Tables 4.2.6.8 and 6.1.1.4'
N N 0.0061 0.0033 'International Tables Vol C Tables 4.2.6.8 and 6.1.1.4'
O O 0.0106 0.0060 'International Tables Vol C Tables 4.2.6.8 and 6.1.1.4'
Br Br -0.2901 2.4595 'International Tables Vol C Tables 4.2.6.8 and 6.1.1.4'

loop_
_geom_angle_atom_site_label_1
_geom_angle_atom_site_label_2
_geom_angle_atom_site_label_3
_geom_angle
O4 N1 O5 123.0(4)
O4 N1 C9 119.8(3)
O5 N1 C9 117.2(3)
O1 C1 C2 122.9(4)
O1 C1 C6 123.2(4)
C2 C1 C6 113.9(4)
C3 C2 C1 123.8(4)
C3 C2 Br1 122.1(3)
C1 C2 Br1 114.1(3)
C2 C3 C4 123.0(4)
C3 C4 C5 109.2(3)
C3 C4 C10 111.5(3)
C5 C4 C10 110.9(3)
C7 C5 C4 111.6(3)
C7 C5 C6 114.1(3)
C4 C5 C6 109.3(3)
C1 C6 C5 110.4(3)
C5 C7 C8 109.2(3)
C9 C8 C7 111.7(3)
C8 C9 N1 105.4(3)
C8 C9 C10 110.3(3)
N1 C9 C10 111.4(3)
C8 C9 C14 111.7(3)
N1 C9 C14 107.4(3)
C10 C9 C14 110.5(3)
C11 C10 C4 116.2(3)
C11 C10 C9 114.1(3)
C4 C10 C9 110.6(3)
C12 C11 C10 111.5(3)
C11 C12 C13 112.6(4)
C18 C13 C17 111.8(4)
C18 C13 C12 111.2(3)
C17 C13 C12 105.8(3)
C18 C13 C14 116.9(4)
C17 C13 C14 100.0(3)
C12 C13 C14 110.1(3)
O3 C14 C15 109.7(3)
O3 C14 C13 104.2(3)
C15 C14 C13 103.8(3)
O3 C14 C9 111.6(3)
C15 C14 C9 112.1(3)
C13 C14 C9 114.8(3)
C16 C15 C14 105.3(3)
C17 C16 C15 104.9(3)
O2 C17 C16 124.3(4)
O2 C17 C13 125.7(4)
C16 C17 C13 110.0(3)
O9 N2 O10 122.8(4)
O9 N2 C27 119.4(3)
O10 N2 C27 117.7(3)
O6 C19 C20 123.5(5)
O6 C19 C24 123.5(4)
C20 C19 C24 113.0(4)
C21 C20 C19 123.6(4)
C21 C20 Br2 120.1(3)
C19 C20 Br2 116.3(3)
C20 C21 C22 123.4(4)
C21 C22 C23 109.7(3)
C21 C22 C28 113.7(3)
C23 C22 C28 109.3(3)
C25 C23 C24 113.2(3)
C25 C23 C22 111.9(3)
C24 C23 C22 109.5(3)
C19 C24 C23 109.5(4)
C23 C25 C26 111.0(3)
C25 C26 C27 112.5(3)
C28 C27 N2 111.0(3)
C28 C27 C26 109.2(3)
N2 C27 C26 105.0(3)
C28 C27 C32 113.6(3)
N2 C27 C32 106.4(3)
C26 C27 C32 111.2(3)
C29 C28 C27 114.0(3)
C29 C28 C22 115.9(3)
C27 C28 C22 111.1(3)
C30 C29 C28 109.3(3)
C29 C30 C31 113.6(4)
C35 C31 C30 106.7(4)
C35 C31 C36 110.1(4)
C30 C31 C36 111.5(4)
C35 C31 C32 101.6(4)
C30 C31 C32 110.3(3)
C36 C31 C32 115.9(4)
O8 C32 C33 109.9(3)
O8 C32 C27 112.0(3)
C33 C32 C27 110.8(3)
O8 C32 C31 105.0(3)
C33 C32 C31 102.9(3)
C27 C32 C31 115.7(3)
C34 C33 C32 105.7(4)
C35 C34 C33 104.4(4)
O7 C35 C34 124.8(5)
O7 C35 C31 124.3(5)
C34 C35 C31 110.8(4)

loop_
_geom_bond_atom_site_label_1
_geom_bond_atom_site_label_2
_geom_bond_distance
Br1 C2 1.890(4)
O1 C1 1.198(5)
O2 C17 1.210(5)
O3 C14 1.416(5)
O4 N1 1.219(4)
O5 N1 1.224(4)
N1 C9 1.545(5)
C1 C2 1.476(6)
C1 C6 1.503(6)
C2 C3 1.320(6)
C3 C4 1.513(6)
C4 C5 1.531(5)
C4 C10 1.544(6)
C5 C7 1.510(6)
C5 C6 1.534(6)
C7 C8 1.525(5)
C8 C9 1.524(5)
C9 C10 1.560(5)
C9 C14 1.574(5)
C10 C11 1.533(5)
C11 C12 1.523(5)
C12 C13 1.555(6)
C13 C18 1.518(6)
C13 C17 1.521(6)
C13 C14 1.559(5)
C14 C15 1.539(6)
C15 C16 1.530(6)
C16 C17 1.510(6)
Br2 C20 1.900(4)
O6 C19 1.208(5)
O7 C35 1.218(5)
O8 C32 1.421(5)
O9 N2 1.218(5)
O10 N2 1.223(4)
N2 C27 1.543(5)
C19 C20 1.493(6)
C19 C24 1.497(7)
C20 C21 1.321(6)
C21 C22 1.498(6)
C22 C23 1.542(5)
C22 C28 1.553(5)
C23 C25 1.505(6)
C23 C24 1.537(6)
C25 C26 1.536(6)
C26 C27 1.555(5)
C27 C28 1.535(6)
C27 C32 1.559(6)
C28 C29 1.535(5)
C29 C30 1.517(6)
C30 C31 1.527(6)
C31 C35 1.519(6)
C31 C36 1.537(6)
C31 C32 1.565(6)
C32 C33 1.546(6)
C33 C34 1.525(6)
C34 C35 1.513(7)

loop_
_geom_hbond_atom_site_label_D
_geom_hbond_atom_site_label_H
_geom_hbond_atom_site_label_A
_geom_hbond_distance_DH
_geom_hbond_distance_HA
_geom_hbond_distance_DA
_geom_hbond_angle_DHA
_geom_hbond_site_symmetry_A
O3 H3 O6 0.84 2.27 3.105(4) 174.1 4_465
O8 H8 O2 0.84 2.06 2.805(4) 147.8 1_653
